data_7039764
loop_
_publ_author_name
'Machan, Charles W.'
'Kubiak, Clifford P.'

_publ_section_title
;
 Interrogating heterobimetallic co-catalytic responses for the
 electrocatalytic reduction of CO2 using supramolecular assembly.
;
_journal_issue 40
_journal_name_full 'Dalton transactions (Cambridge, England : 2003)'
_journal_page_first 15942
_journal_page_last 15950
_journal_paper_doi 10.1039/c6dt01956k
_journal_volume 45
_journal_year 2016
_chemical_formula_moiety 'C19 H18 Br Mn N4 O5, C2 H3 N'
_chemical_formula_sum 'C21 H21 Br Mn N5 O5'
_chemical_formula_weight 558.27
_space_group_crystal_system triclinic
_space_group_IT_number 2
_space_group_name_Hall '-P 1'
_space_group_name_H-M_alt 'P -1'
_symmetry_Int_Tables_number 2
_symmetry_space_group_name_Hall '-P 1'
_symmetry_space_group_name_H-M 'P -1'
_atom_sites_solution_hydrogens geom
_atom_sites_solution_primary direct
_audit_creation_date 2015-01-06
_audit_creation_method
;
Olex2 1.2
(compiled 2015.01.06 svn.r3119 for OlexSys, GUI svn.r4979)
;
_audit_update_record
;
2016-05-16 deposited with the CCDC.
2016-07-04 downloaded from the CCDC.
;
_cell_angle_alpha 101.163(6)
_cell_angle_beta 95.668(5)
_cell_angle_gamma 112.647(5)
_cell_formula_units_Z 2
_cell_length_a 8.4602(13)
_cell_length_b 8.6080(15)
_cell_length_c 17.623(3)
_cell_measurement_reflns_used 4953
_cell_measurement_temperature 100.0
_cell_measurement_theta_max 26.339
_cell_measurement_theta_min 2.401
_cell_volume 1140.5(3)
_computing_cell_refinement 'SAINT v8.34A (Bruker, 2013)'
_computing_data_collection 'Bruker APEX2'
_computing_data_reduction 'SAINT v8.34A (Bruker, 2013)'
_computing_molecular_graphics 'Olex2 (Dolomanov et al., 2009)'
_computing_publication_material 'Olex2 (Dolomanov et al., 2009)'
_computing_structure_refinement 'olex2.refine (Bourhis et al., 2015)'
_computing_structure_solution Olex2
_diffrn_ambient_temperature 100.0
_diffrn_measured_fraction_theta_full 0.9908
_diffrn_measured_fraction_theta_max 0.9908
_diffrn_measurement_device_type 'Bruker APEX-II CCD'
_diffrn_measurement_method '\f and \w scans'
_diffrn_radiation_monochromator graphite
_diffrn_radiation_source 'fine-focus sealed tube'
_diffrn_radiation_type 'Mo K\a'
_diffrn_radiation_wavelength 0.71073
_diffrn_reflns_av_R_equivalents 0.0685
_diffrn_reflns_av_unetI/netI 0.0667
_diffrn_reflns_limit_h_max 10
_diffrn_reflns_limit_h_min -10
_diffrn_reflns_limit_k_max 10
_diffrn_reflns_limit_k_min -10
_diffrn_reflns_limit_l_max 22
_diffrn_reflns_limit_l_min -22
_diffrn_reflns_number 18832
_diffrn_reflns_theta_full 26.4107
_diffrn_reflns_theta_max 26.41
_diffrn_reflns_theta_min 2.40
_diffrn_standards_number 0
_exptl_absorpt_coefficient_mu 2.373
_exptl_absorpt_correction_T_max 0.0932
_exptl_absorpt_correction_T_min 0.0565
_exptl_absorpt_correction_type multi-scan
_exptl_absorpt_process_details
;
SADABS-2014/4 (Bruker,2014/4) was used for absorption correction.
wR2(int) was 0.1581 before and 0.0710 after correction.
The Ratio of minimum to maximum transmission is 0.6062.
The \l/2 correction factor is 0.00150.
;
_exptl_crystal_colour 'clear orange'
_exptl_crystal_colour_lustre clear
_exptl_crystal_colour_modifier orangish
_exptl_crystal_density_diffrn 1.6255
_exptl_crystal_description plate
_exptl_crystal_F_000 564.3709
_exptl_crystal_preparation 'vapor diffusion of pentane into'
_exptl_crystal_recrystallization_method 'vapor diffusion of diethyl ether into acetonitrile solution'
_exptl_crystal_size_max 0.3
_exptl_crystal_size_mid 0.2
_exptl_crystal_size_min 0.2
_refine_diff_density_max 0.5595
_refine_diff_density_min -0.6397
_refine_diff_density_rms 0.1431
_refine_ls_d_res_high 0.7989
_refine_ls_d_res_low 8.4848
_refine_ls_extinction_method none
_refine_ls_goodness_of_fit_ref 1.0295
_refine_ls_hydrogen_treatment mixed
_refine_ls_matrix_type full
_refine_ls_number_constraints 34
_refine_ls_number_parameters 300
_refine_ls_number_reflns 4653
_refine_ls_number_restraints 0
_refine_ls_restrained_S_all 1.0295
_refine_ls_R_factor_all 0.0558
_refine_ls_R_factor_gt 0.0376
_refine_ls_shift/su_max 0.0000
_refine_ls_shift/su_mean 0.0000
_refine_ls_structure_factor_coef Fsqd
_refine_ls_weighting_details 'w=1/[\s^2^(Fo^2^)+(0.0297P)^2^+0.2964P] where P=(Fo^2^+2Fc^2^)/3'
_refine_ls_weighting_scheme calc
_refine_ls_wR_factor_gt 0.0784
_refine_ls_wR_factor_ref 0.0856
_reflns_Friedel_coverage 0.0
_reflns_limit_h_max 10
_reflns_limit_h_min -10
_reflns_limit_k_max 10
_reflns_limit_k_min -10
_reflns_limit_l_max 22
_reflns_limit_l_min 0
_reflns_number_gt 3660
_reflns_number_total 4653
_reflns_threshold_expression I>=2u(I)
_cod_data_source_file c6dt01956k2.cif
_cod_data_source_block kub_CM33_0m
_cod_depositor_comments 'Adding full bibliography for 7039764.cif.'
_cod_database_code 7039764
_publcif_datablock.id {84b85df4-16ec-4872-b1fd-0fe057f3ff67}

_olex2_refinement_description
;
1. Fixed Uiso
 At 1.2 times of:
  All C(H) groups, All C(H,H) groups, All N(H) groups
 At 1.5 times of:
  All C(H,H,H) groups
2.a Secondary CH2 refined with riding coordinates:
 C27(H27a,H27b), C30(H30a,H30b)
2.b Aromatic/amide H refined with riding coordinates:
 N12(H12), N8(H8), C19(H19), C14(H14), C18(H18), C23(H23), C24(H24), C17(H17)
2.c Idealised Me refined as rotating group:
 C1(H1a,H1b,H1c), C32(H32a,H32b,H32c), C33(H33a,H33b,H33c)
;
_olex2_submission_special_instructions 'No special instructions were received'

loop_
_space_group_symop_id
_space_group_symop_operation_xyz
1 x,y,z
2 -x,-y,-z

loop_
_atom_site_label
_atom_site_type_symbol
_atom_site_fract_x
_atom_site_fract_y
_atom_site_fract_z
_atom_site_U_iso_or_equiv
_atom_site_adp_type
_atom_site_occupancy
_atom_site_refinement_flags_posn
Br1 Br 0.12001(4) 0.85028(4) 0.236165(17) 0.02003(10) Uani 1.000000 .
Mn1 Mn 0.26647(5) 0.96013(6) 0.12667(2) 0.01569(12) Uani 1.000000 .
O1 O 0.6609(3) 1.9314(3) 0.44399(12) 0.0311(6) Uani 1.000000 .
O9 O 0.2535(3) 0.6111(3) 0.06068(13) 0.0298(5) Uani 1.000000 .
O3 O -0.0865(3) 0.8316(3) 0.03111(12) 0.0271(5) Uani 1.000000 .
O7 O 0.4037(3) 1.1108(3) -0.00196(12) 0.0249(5) Uani 1.000000 .
O5 O 1.2084(3) 1.4446(3) 0.51279(12) 0.0235(5) Uani 1.000000 .
N4 N 0.5034(3) 1.0449(3) 0.19921(13) 0.0165(5) Uani 1.000000 .
N12 N 0.9613(3) 1.2177(3) 0.44306(13) 0.0172(5) Uani 1.000000 .
H12 H 0.8670(3) 1.1284(3) 0.44517(13) 0.0206(7) Uiso 1.000000 R
N8 N 0.4168(3) 1.6880(3) 0.42785(13) 0.0153(5) Uani 1.000000 .
H8 H 0.3534(3) 1.6064(3) 0.44918(13) 0.0184(6) Uiso 1.000000 R
N31 N -0.1851(4) 1.3162(4) 0.11965(17) 0.0402(8) Uani 1.000000 .
C19 C 0.4561(4) 1.4354(4) 0.30239(16) 0.0157(6) Uani 1.000000 .
H19 H 0.5516(4) 1.4893(4) 0.34566(16) 0.0188(8) Uiso 1.000000 R
C13 C 0.5500(4) 1.1930(4) 0.25610(16) 0.0157(6) Uani 1.000000 .
C16 C 1.0757(4) 1.3135(4) 0.50962(17) 0.0186(7) Uani 1.000000 .
C20 C 0.4308(4) 1.2804(4) 0.25082(16) 0.0144(6) Uani 1.000000 .
C14 C 0.7030(4) 1.2609(4) 0.31228(17) 0.0176(7) Uani 1.000000 .
H14 H 0.7293(4) 1.3622(4) 0.35306(17) 0.0212(8) Uiso 1.000000 R
C21 C 0.2590(4) 0.7471(4) 0.08522(17) 0.0198(7) Uani 1.000000 .
C1 C 1.0336(4) 1.2506(4) 0.58296(17) 0.0262(8) Uani 1.000000 .
H1a H 1.1156(17) 1.203(2) 0.5995(7) 0.0392(11) Uiso 1.000000 GR
H1b H 1.044(3) 1.3483(7) 0.6253(4) 0.0392(11) Uiso 1.000000 GR
H1c H 0.9143(10) 1.1600(19) 0.5714(4) 0.0392(11) Uiso 1.000000 GR
C22 C 0.3553(4) 1.0496(4) 0.04768(17) 0.0177(7) Uani 1.000000 .
C18 C 0.1857(4) 1.2746(4) 0.17644(16) 0.0171(6) Uani 1.000000 .
H18 H 0.0918(4) 1.2197(4) 0.13246(16) 0.0205(8) Uiso 1.000000 R
C23 C 0.7701(4) 1.0311(4) 0.24941(17) 0.0213(7) Uani 1.000000 .
H23 H 0.8451(4) 0.9727(4) 0.24484(17) 0.0256(8) Uiso 1.000000 R
C15 C 0.5627(4) 1.8191(4) 0.47198(17) 0.0183(7) Uani 1.000000 .
C24 C 0.2047(4) 1.4297(4) 0.22528(16) 0.0170(6) Uani 1.000000 .
H24 H 0.1256(4) 1.4801(4) 0.21457(16) 0.0204(8) Uiso 1.000000 R
C17 C 0.6131(4) 0.9665(4) 0.19653(17) 0.0206(7) Uani 1.000000 .
H17 H 0.5822(4) 0.8623(4) 0.15678(17) 0.0248(8) Uiso 1.000000 R
C25 C 0.3409(4) 1.5112(4) 0.29033(16) 0.0156(6) Uani 1.000000 .
C10 C 0.0505(4) 0.8861(4) 0.06946(17) 0.0189(7) Uani 1.000000 .
C32 C -0.3374(5) 1.5249(5) 0.1177(2) 0.0365(9) Uani 1.000000 .
H32a H -0.326(3) 1.566(2) 0.0695(7) 0.0547(13) Uiso 1.000000 GR
H32b H -0.4612(7) 1.4627(9) 0.1189(13) 0.0547(13) Uiso 1.000000 GR
H32c H -0.2830(19) 1.6247(15) 0.1638(7) 0.0547(13) Uiso 1.000000 GR
C29 C -0.2510(4) 1.4084(5) 0.11911(19) 0.0306(8) Uani 1.000000 .
C27 C 0.3609(4) 1.6777(4) 0.34567(16) 0.0198(7) Uani 1.000000 .
H27a H 0.2479(4) 1.6877(4) 0.33943(16) 0.0238(8) Uiso 1.000000 R
H27b H 0.4473(4) 1.7774(4) 0.33083(16) 0.0238(8) Uiso 1.000000 R
C33 C 0.5966(4) 1.8212(4) 0.55724(17) 0.0242(7) Uani 1.000000 .
H33a H 0.7220(5) 1.859(2) 0.5755(3) 0.0362(11) Uiso 1.000000 GR
H33b H 0.557(2) 1.9017(19) 0.5881(2) 0.0362(11) Uiso 1.000000 GR
H33c H 0.533(2) 1.7040(7) 0.5639(2) 0.0362(11) Uiso 1.000000 GR
C26 C 0.8168(4) 1.1803(4) 0.30864(17) 0.0176(7) Uani 1.000000 .
C30 C 0.9870(4) 1.2556(4) 0.36698(16) 0.0190(7) Uani 1.000000 .
H30a H 1.0426(4) 1.3832(4) 0.37420(16) 0.0228(8) Uiso 1.000000 R
H30b H 1.0667(4) 1.2068(4) 0.34566(16) 0.0228(8) Uiso 1.000000 R
N0AA N 0.2944(3) 1.1983(3) 0.18856(13) 0.0157(5) Uani 1.000000 .

loop_
_atom_site_aniso_label
_atom_site_aniso_U_11
_atom_site_aniso_U_22
_atom_site_aniso_U_33
_atom_site_aniso_U_12
_atom_site_aniso_U_13
_atom_site_aniso_U_23
Br1 0.02116(18) 0.02307(19) 0.01995(17) 0.01158(14) 0.00496(12) 0.00887(14)
Mn1 0.0151(2) 0.0177(3) 0.0145(2) 0.0077(2) 0.00131(18) 0.0033(2)
O1 0.0224(13) 0.0290(14) 0.0286(13) -0.0045(11) 0.0017(10) 0.0116(11)
O9 0.0427(15) 0.0204(13) 0.0271(13) 0.0164(11) 0.0056(10) 0.0015(11)
O3 0.0201(12) 0.0277(14) 0.0274(12) 0.0049(10) -0.0044(10) 0.0083(11)
O7 0.0238(12) 0.0303(14) 0.0238(12) 0.0125(10) 0.0064(9) 0.0103(11)
O5 0.0194(12) 0.0188(12) 0.0229(12) -0.0011(10) 0.0031(9) 0.0043(10)
N4 0.0154(13) 0.0206(15) 0.0164(13) 0.0099(11) 0.0037(10) 0.0057(11)
N12 0.0139(13) 0.0169(14) 0.0178(13) 0.0031(11) 0.0016(10) 0.0056(11)
N8 0.0164(13) 0.0138(13) 0.0150(12) 0.0049(11) 0.0041(10) 0.0044(11)
N31 0.0313(18) 0.038(2) 0.0430(19) 0.0074(15) -0.0074(14) 0.0135(16)
C19 0.0157(15) 0.0180(17) 0.0122(14) 0.0063(13) 0.0010(11) 0.0037(13)
C13 0.0162(15) 0.0175(17) 0.0152(15) 0.0073(13) 0.0055(12) 0.0059(13)
C16 0.0180(17) 0.0191(18) 0.0225(16) 0.0107(15) 0.0058(13) 0.0060(14)
C20 0.0141(15) 0.0145(16) 0.0157(14) 0.0060(12) 0.0031(11) 0.0059(13)
C14 0.0159(15) 0.0198(17) 0.0190(15) 0.0082(13) 0.0046(12) 0.0067(14)
C21 0.0178(16) 0.0257(19) 0.0157(15) 0.0082(14) 0.0022(12) 0.0067(14)
C1 0.0251(19) 0.0263(19) 0.0230(17) 0.0051(15) 0.0081(14) 0.0070(15)
C22 0.0121(15) 0.0164(17) 0.0219(16) 0.0074(13) -0.0016(12) -0.0020(14)
C18 0.0167(16) 0.0207(17) 0.0146(15) 0.0087(13) 0.0022(12) 0.0048(13)
C23 0.0179(16) 0.0267(19) 0.0273(17) 0.0158(14) 0.0054(13) 0.0099(15)
C15 0.0176(16) 0.0180(17) 0.0204(16) 0.0077(14) 0.0054(13) 0.0060(14)
C24 0.0161(16) 0.0200(17) 0.0175(15) 0.0088(13) 0.0039(12) 0.0072(13)
C17 0.0206(17) 0.0226(18) 0.0206(16) 0.0115(14) 0.0041(13) 0.0044(14)
C25 0.0180(16) 0.0158(16) 0.0129(14) 0.0061(13) 0.0027(11) 0.0053(13)
C10 0.0237(18) 0.0169(17) 0.0183(15) 0.0089(14) 0.0054(13) 0.0078(13)
C32 0.033(2) 0.035(2) 0.040(2) 0.0091(18) 0.0119(16) 0.0119(18)
C29 0.0253(19) 0.029(2) 0.0253(18) -0.0005(16) -0.0012(14) 0.0088(16)
C27 0.0226(17) 0.0187(17) 0.0198(16) 0.0104(14) 0.0009(12) 0.0061(14)
C33 0.0228(17) 0.0270(19) 0.0206(16) 0.0103(15) -0.0012(13) 0.0043(15)
C26 0.0127(15) 0.0222(18) 0.0201(16) 0.0069(13) 0.0044(12) 0.0098(14)
C30 0.0135(15) 0.0245(18) 0.0207(16) 0.0079(13) 0.0029(12) 0.0098(14)
N0AA 0.0135(13) 0.0186(14) 0.0154(12) 0.0059(11) 0.0025(10) 0.0070(11)

loop_
_atom_type_symbol
_atom_type_scat_dispersion_real
_atom_type_scat_dispersion_imag
_atom_type_scat_Cromer_Mann_a1
_atom_type_scat_Cromer_Mann_a2
_atom_type_scat_Cromer_Mann_a3
_atom_type_scat_Cromer_Mann_a4
_atom_type_scat_Cromer_Mann_b1
_atom_type_scat_Cromer_Mann_b2
_atom_type_scat_Cromer_Mann_b3
_atom_type_scat_Cromer_Mann_b4
_atom_type_scat_Cromer_Mann_c
_atom_type_scat_source
_atom_type_scat_dispersion_source
C 0.00347 0.00161 2.31000 1.02000 1.58860 0.86500 20.84390 10.20750 0.56870 51.65120 0.215599998832 'International Tables Volume C Table 6.1.1.4 (pp. 500-502)' 'Henke, Gullikson and Davis, At. Data and Nucl. Data Tables, 1993, 54, 2'
H 0.00000 0.00000 0.49300 0.32291 0.14019 0.04081 10.51090 26.12570 3.14236 57.79970 0.0030380000826 'International Tables Volume C Table 6.1.1.4 (pp. 500-502)' 'Henke, Gullikson and Davis, At. Data and Nucl. Data Tables, 1993, 54, 2'
Mn 0.34779 0.73263 11.28190 7.35730 3.01930 2.24410 5.34090 0.34320 17.86740 83.75430 1.089599967 'International Tables Volume C Table 6.1.1.4 (pp. 500-502)' 'Henke, Gullikson and Davis, At. Data and Nucl. Data Tables, 1993, 54, 2'
O 0.01158 0.00611 3.04850 2.28680 1.54630 0.86700 13.27710 5.70110 0.32390 32.90890 0.250800013542 'International Tables Volume C Table 6.1.1.4 (pp. 500-502)' 'Henke, Gullikson and Davis, At. Data and Nucl. Data Tables, 1993, 54, 2'
N 0.00653 0.00323 12.21260 3.13220 2.01250 1.16630 0.00570 9.89330 28.99750 0.58260 -11.5290002823 'International Tables Volume C Table 6.1.1.4 (pp. 500-502)' 'Henke, Gullikson and Davis, At. Data and Nucl. Data Tables, 1993, 54, 2'
Br -0.28346 2.55990 17.17890 5.23580 5.63770 3.98510 2.17230 16.57960 0.26090 41.43280 2.95569992065 'International Tables Volume C Table 6.1.1.4 (pp. 500-502)' 'Henke, Gullikson and Davis, At. Data and Nucl. Data Tables, 1993, 54, 2'

loop_
_geom_angle_atom_site_label_1
_geom_angle_atom_site_label_2
_geom_angle_atom_site_label_3
_geom_angle
N4 Mn1 Br1 88.82(6)
C21 Mn1 Br1 90.27(9)
C21 Mn1 N4 93.94(11)
C22 Mn1 Br1 173.92(9)
C22 Mn1 N4 95.10(11)
C22 Mn1 C21 94.08(13)
C10 Mn1 Br1 87.12(9)
C10 Mn1 N4 175.61(11)
C10 Mn1 C21 87.74(13)
C10 Mn1 C22 88.81(12)
N0AA Mn1 Br1 84.91(6)
N0AA Mn1 N4 78.84(9)
N0AA Mn1 C21 171.37(11)
N0AA Mn1 C22 91.28(11)
N0AA Mn1 C10 99.13(11)
C13 N4 Mn1 115.74(18)
C17 N4 Mn1 126.5(2)
C17 N4 C13 117.7(2)
C30 N12 C16 122.4(2)
C27 N8 C15 121.6(2)
C25 C19 C20 119.5(3)
C20 C13 N4 114.6(2)
C14 C13 N4 122.1(3)
C14 C13 C20 123.3(3)
N12 C16 O5 123.3(3)
C1 C16 O5 121.1(3)
C1 C16 N12 115.6(3)
C13 C20 C19 123.9(2)
N0AA C20 C19 122.0(2)
N0AA C20 C13 114.1(2)
C26 C14 C13 119.9(3)
O9 C21 Mn1 178.3(3)
O7 C22 Mn1 175.5(2)
N0AA C18 C24 122.8(3)
C26 C23 C17 119.8(3)
N8 C15 O1 121.8(3)
C33 C15 O1 122.4(3)
C33 C15 N8 115.8(3)
C25 C24 C18 119.3(3)
C23 C17 N4 122.7(3)
C24 C25 C19 118.3(3)
C27 C25 C19 121.4(2)
C27 C25 C24 120.2(2)
O3 C10 Mn1 176.6(3)
C32 C29 N31 179.3(4)
C25 C27 N8 113.3(2)
C23 C26 C14 117.7(3)
C30 C26 C14 120.8(3)
C30 C26 C23 121.5(3)
C26 C30 N12 111.8(2)
C20 N0AA Mn1 115.76(18)
C18 N0AA Mn1 126.1(2)
C18 N0AA C20 118.0(3)

loop_
_geom_bond_atom_site_label_1
_geom_bond_atom_site_label_2
_geom_bond_distance
Br1 Mn1 2.5355(6)
Mn1 N4 2.047(2)
Mn1 C21 1.812(3)
Mn1 C22 1.809(3)
Mn1 C10 1.803(3)
Mn1 N0AA 2.040(2)
O1 C15 1.231(3)
O9 C21 1.148(4)
O3 C10 1.151(3)
O7 C22 1.137(3)
O5 C16 1.235(3)
N4 C13 1.351(4)
N4 C17 1.341(4)
N12 C16 1.334(4)
N12 C30 1.457(3)
N8 C15 1.341(4)
N8 C27 1.453(3)
N31 C29 1.133(4)
C19 C20 1.388(4)
C19 C25 1.387(4)
C13 C20 1.478(4)
C13 C14 1.392(4)
C16 C1 1.518(4)
C20 N0AA 1.362(3)
C14 C26 1.386(4)
C18 C24 1.383(4)
C18 N0AA 1.343(3)
C23 C17 1.388(4)
C23 C26 1.380(4)
C15 C33 1.497(4)
C24 C25 1.392(4)
C25 C27 1.507(4)
C32 C29 1.453(5)
C26 C30 1.511(4)

loop_
_publcif_info_exptl_table_extra_item
sin_theta_over_lambda_max
